data_2009152
loop_
_publ_author_name
'Hoshina, Gakuse'
'Tsuchimoto, Masanobu'
'Ohba, Shigeru'

_publ_section_title
<i>endo</i>-{6,6'-Diethoxy-2,2'-[(<i>R</i>)-propane-1,2-diylbis(nitrilomethylidene)]diphenolato-<i>O</i>,<i>N</i>,<i>N</i>',<i>O</i>'}oxovanadium(IV)
_journal_issue 11
_journal_name_full 'Acta Crystallographica Section C'
_journal_page_first 1812
_journal_page_last 1813
_journal_paper_doi 10.1107/S0108270199008847
_journal_volume 55
_journal_year 1999
_chemical_formula_iupac '[V O (C21 H24 N2 O4)]'
_chemical_formula_moiety 'C21 H24 N2 O5 V '
_chemical_formula_structural '(V O (C21 H24 N2 O4))'
_chemical_formula_sum 'C21 H24 N2 O5 V'
_chemical_formula_weight 435.37
_chemical_name_common
;
endo-{6,6'-Diethoxy-2,2'-[(R)-propane-1,2-diylbis(nitrilomethylidene)]
diphenolato-O,N,N',O'}oxovanadium(IV)
;
_space_group_IT_number 19
_symmetry_cell_setting orthorhombic
_symmetry_space_group_name_Hall 'P 2ac 2ab'
_symmetry_space_group_name_H-M 'P 21 21 21'
_audit_creation_method 'from TEXRAY.INF file'
_cell_angle_alpha 90
_cell_angle_beta 90
_cell_angle_gamma 90
_cell_formula_units_Z 4
_cell_length_a 12.783(4)
_cell_length_b 16.645(3)
_cell_length_c 9.834(3)
_cell_measurement_reflns_used 25
_cell_measurement_temperature 298
_cell_measurement_theta_max 15.0
_cell_measurement_theta_min 14.4
_cell_volume 2092.4(10)
_computing_cell_refinement 'MSC/AFC Diffractometer Control Software'
_computing_data_collection
;MSC/AFC Diffractometer Control Software (Molecular Structure Corporation,
 1993)
;
_computing_data_reduction 'TEXSAN (Molecular Structure Corporation, 1998)'
_computing_molecular_graphics 'ORTEPII (Johnson, 1976)'
_computing_publication_material TEXSAN
_computing_structure_refinement TEXSAN
_computing_structure_solution 'SIR92 (Altomare et al., 1994)'
_diffrn_ambient_temperature 298
_diffrn_measurement_device_type 'Rigaku AFC-5S'
_diffrn_measurement_method \q/2\q
_diffrn_radiation_monochromator graphite
_diffrn_radiation_source 'Rigaku rotating anode'
_diffrn_radiation_type 'Mo K\a'
_diffrn_radiation_wavelength 0.71073
_diffrn_reflns_av_R_equivalents 0.000
_diffrn_reflns_av_sigmaI/netI 0.051
_diffrn_reflns_limit_h_max 16
_diffrn_reflns_limit_h_min 0
_diffrn_reflns_limit_k_max 21
_diffrn_reflns_limit_k_min 0
_diffrn_reflns_limit_l_max 12
_diffrn_reflns_limit_l_min 0
_diffrn_reflns_number 2737
_diffrn_reflns_reduction_process 'Lp corrections applied'
_diffrn_reflns_theta_max 27.5
_diffrn_reflns_theta_min 2.01
_diffrn_standards_decay_% 0
_diffrn_standards_interval_count 100
_diffrn_standards_number 0
_exptl_absorpt_coefficient_mu 0.508
_exptl_absorpt_correction_T_max 0.878
_exptl_absorpt_correction_T_min 0.780
_exptl_absorpt_correction_type 'numerical integration'
_exptl_absorpt_process_details '(Coppens et al., 1965)'
_exptl_crystal_colour green
_exptl_crystal_density_diffrn 1.382
_exptl_crystal_density_method 'not measured'
_exptl_crystal_description prism
_exptl_crystal_F_000 908.00
_exptl_crystal_size_max 0.40
_exptl_crystal_size_mid 0.37
_exptl_crystal_size_min 0.27
_refine_diff_density_max 0.74
_refine_diff_density_min -0.48
_refine_ls_abs_structure_details 'Flack (1983)'
_refine_ls_abs_structure_Flack 0.03(4)
_refine_ls_extinction_method none
_refine_ls_goodness_of_fit_ref 1.250
_refine_ls_hydrogen_treatment constr
_refine_ls_matrix_type full
_refine_ls_number_constraints 0
_refine_ls_number_parameters 263
_refine_ls_number_reflns 2714
_refine_ls_number_restraints 0
_refine_ls_R_factor_all 0.067
_refine_ls_R_factor_gt 0.048
_refine_ls_shift/su_max 0.001
_refine_ls_shift/su_mean 0.000
_refine_ls_structure_factor_coef Fsqd
_refine_ls_weighting_details 'w = 1/[\s^2^(F^2^) + 0.00348(F^2^)^2^]'
_refine_ls_weighting_scheme calc
_refine_ls_wR_factor_ref 0.120
_reflns_number_gt 2203
_reflns_number_total 2737
_reflns_threshold_expression 'I > 2\s(I)'
_cod_data_source_file oa1089.cif
_cod_data_source_block vorpn
_cod_original_cell_volume 2092.2(8)
_cod_original_sg_symbol_H-M 'P 21 21 21   '
_cod_original_formula_sum 'C21 H24 N2 O5 V '
_cod_database_code 2009152

loop_
_symmetry_equiv_pos_as_xyz
x,y,z
1/2-x,-y,1/2+z
1/2+x,1/2-y,-z
-x,1/2+y,1/2-z

loop_
_atom_site_label
_atom_site_fract_x
_atom_site_fract_y
_atom_site_fract_z
_atom_site_U_iso_or_equiv
_atom_site_adp_type
_atom_site_occupancy
_atom_site_type_symbol
V1 .26389(4) .19845(4) .03582(6) .03690(10) Uani 1.00 V
O2 .3316(2) .2514(2) .1389(3) .0522(8) Uani 1.00 O
O3 .3497(2) .10780(10) -.0174(3) .0394(6) Uani 1.00 O
O4 .2803(2) .2371(2) -.1467(3) .0407(7) Uani 1.00 O
O5 .5234(2) .0329(2) -.0818(3) .0532(8) Uani 1.00 O
O6 .3586(2) .2812(2) -.3945(3) .0513(7) Uani 1.00 O
N7 .1771(3) .1175(2) .1481(3) .0465(8) Uani 1.00 N
N8 .1190(2) .2516(2) .0346(4) .0458(8) Uani 1.00 N
C9 .3716(3) .0425(2) .0531(4) .0405(9) Uani 1.00 C
C10 .4651(3) -.0003(2) .0218(4) .0448(9) Uani 1.00 C
C11 .6261(4) .0012(3) -.0989(6) .0590(10) Uani 1.00 C
C12 .6811(4) .0501(3) -.2038(7) .076(2) Uani 1.00 C
C13 .4910(4) -.0693(3) .0914(5) .0570(10) Uani 1.00 C
C14 .4267(5) -.0971(3) .1963(5) .0650(10) Uani 1.00 C
C15 .3372(4) -.0579(3) .2285(5) .0650(10) Uani 1.00 C
C16 .3084(3) .0133(2) .1580(4) .0474(10) Uani 1.00 C
C17 .2100(3) .0502(3) .1922(4) .0510(10) Uani 1.00 C
C18 .0672(3) .1427(3) .1826(5) .0600(10) Uani 1.00 C
C19 -.0096(4) .1013(4) .0946(7) .080(2) Uani 1.00 C
C20 .0628(3) .2333(3) .1629(5) .0590(10) Uani 1.00 C
C21 .0774(3) .2943(3) -.0559(4) .0461(10) Uani 1.00 C
C22 .1236(3) .3150(2) -.1834(4) .0431(9) Uani 1.00 C
C23 .0678(3) .3643(3) -.2749(5) .0550(10) Uani 1.00 C
C24 .1058(4) .3826(3) -.3996(5) .0600(10) Uani 1.00 C
C25 .2012(3) .3525(3) -.4400(5) .0530(10) Uani 1.00 C
C26 .2597(3) .3043(2) -.3551(4) .0421(8) Uani 1.00 C
C27 .3743(5) .1986(4) -.4195(6) .086(2) Uani 1.00 C
C28 .3164(5) .1617(4) -.5286(7) .097(2) Uani 1.00 C
C29 .2232(3) .2839(2) -.2236(4) .0369(8) Uani 1.00 C
H11A .6635 .0038 -.0156 .076 Uiso 1.00 H
H11B .6225 -.0532 -.1285 .076 Uiso 1.00 H
H12A .7501 .0298 -.2170 .076 Uiso 1.00 H
H12B .6439 .0476 -.2872 .076 Uiso 1.00 H
H12C .6853 .1044 -.1742 .076 Uiso 1.00 H
H13 .5533 -.0978 .0684 .076 Uiso 1.00 H
H14 .4452 -.1444 .2446 .076 Uiso 1.00 H
H15 .2930 -.0772 .2997 .076 Uiso 1.00 H
H17 .1652 .0223 .2535 .076 Uiso 1.00 H
H18 .0529 .1307 .2752 .076 Uiso 1.00 H
H19A -.0783 .1174 .1165 .076 Uiso 1.00 H
H19B .0047 .1130 .0016 .076 Uiso 1.00 H
H19C -.0033 .0443 .1075 .076 Uiso 1.00 H
H20A .0949 .2595 .2366 .076 Uiso 1.00 H
H20B -.0083 .2500 .1552 .076 Uiso 1.00 H
H21 .0091 .3148 -.0379 .076 Uiso 1.00 H
H23 .0018 .3852 -.2489 .076 Uiso 1.00 H
H24 .0668 .4162 -.4590 .076 Uiso 1.00 H
H25 .2265 .3649 -.5284 .076 Uiso 1.00 H
H27A .4469 .1915 -.4386 .076 Uiso 1.00 H
H27B .3572 .1707 -.3383 .076 Uiso 1.00 H
H28A .2432 .1688 -.5122 .076 Uiso 1.00 H
H28B .3332 .1890 -.6123 .076 Uiso 1.00 H
H28C .3327 .1075 -.5358 .076 Uiso 1.00 H

loop_
_atom_site_aniso_label
_atom_site_aniso_U_11
_atom_site_aniso_U_22
_atom_site_aniso_U_33
_atom_site_aniso_U_12
_atom_site_aniso_U_13
_atom_site_aniso_U_23
V1 .0288(3) .0458(3) .0361(3) -.0023(3) .0036(3) -.0009(3)
O2 .047(2) .058(2) .052(2) -.0080(10) -.0040(10) -.0100(10)
O3 .0400(10) .0430(10) .0350(10) .0033(10) .0070(10) .0070(10)
O4 .0360(10) .0460(10) .0410(10) .0050(10) .0050(10) .0080(10)
O5 .0510(10) .052(2) .056(2) .0150(10) .0100(10) .0140(10)
O6 .0410(10) .067(2) .046(2) -.0050(10) .0060(10) .0100(10)
N7 .041(2) .058(2) .041(2) -.0100(10) .0100(10) -.0030(10)
N8 .0330(10) .058(2) .047(2) .0020(10) .0100(10) -.008(2)
C9 .046(2) .037(2) .038(2) -.0090(10) -.0070(10) -.0010(10)
C10 .055(2) .035(2) .044(2) .0010(10) .000(2) -.001(2)
C11 .053(2) .053(2) .072(3) .015(2) .008(2) .001(2)
C12 .068(3) .069(3) .091(4) .007(3) .030(3) .011(3)
C13 .073(3) .040(2) .059(3) .010(2) -.001(2) .008(2)
C14 .095(3) .044(2) .057(3) .004(2) .003(2) .019(2)
C15 .088(3) .051(2) .057(3) -.010(2) .011(3) .021(2)
C16 .055(2) .044(2) .043(2) -.013(2) .000(2) .003(2)
C17 .050(2) .062(2) .040(2) -.017(2) .005(2) .006(2)
C18 .042(2) .086(2) .052(2) -.002(2) .021(2) .007(2)
C19 .058(3) .086(4) .097(4) -.026(3) .005(3) -.013(4)
C20 .042(2) .084(2) .052(2) .004(2) .020(2) -.009(2)
C21 .032(2) .050(2) .057(2) .005(2) .0050(10) -.011(2)
C22 .031(2) .045(2) .054(2) -.0010(10) -.0050(10) -.010(2)
C23 .041(2) .055(2) .068(2) .006(2) -.012(2) -.001(2)
C24 .057(2) .055(3) .066(2) .005(2) -.019(2) .013(2)
C25 .055(2) .053(2) .052(3) -.007(2) -.014(2) .013(2)
C26 .0400(10) .043(2) .043(2) -.011(2) -.0030(10) .000(2)
C27 .090(4) .087(2) .082(4) .017(3) .016(3) -.028(3)
C28 .112(5) .098(4) .081(4) -.022(4) .027(4) -.035(4)
C29 .0310(10) .037(2) .043(2) -.0010(10) -.0050(10) -.0050(10)

loop_
_atom_type_symbol
_atom_type_description
_atom_type_scat_dispersion_real
_atom_type_scat_dispersion_imag
_atom_type_scat_source
V V 0.300 0.529
;International Tables for Crystallography
(1992, Vol. C, Tables 4.2.6.8 and 6.1.1.1)
;
O O 0.011 0.006
;International Tables for Crystallography
(1992, Vol. C, Tables 4.2.6.8 and 6.1.1.1)
;
N N 0.006 0.003
;International Tables for Crystallography
(1992, Vol. C, Tables 4.2.6.8 and 6.1.1.1)
;
C C 0.003 0.002
;International Tables for Crystallography
(1992, Vol. C, Tables 4.2.6.8 and 6.1.1.1)
;
H H 0.000 0.000
;International Tables for Crystallography
(1992, Vol. C, Table 6.1.1.2)
;

loop_
_geom_angle_atom_site_label_1
_geom_angle_atom_site_label_2
_geom_angle_atom_site_label_3
_geom_angle_site_symmetry_1
_geom_angle_site_symmetry_2
_geom_angle_site_symmetry_3
_geom_angle
_geom_angle_publ_flag
O2 V1 O3 1_555 1_555 1_555 107.1(2) no
O2 V1 O4 1_555 1_555 1_555 110.5(2) no
O2 V1 N7 1_555 1_555 1_555 108.2(2) no
O2 V1 N8 1_555 1_555 1_555 104.7(2) no
O3 V1 O4 1_555 1_555 1_555 86.90(10) yes
O3 V1 N7 1_555 1_555 1_555 86.60(10) yes
O3 V1 N8 1_555 1_555 1_555 147.60(10) no
O4 V1 N7 1_555 1_555 1_555 141.00(10) no
O4 V1 N8 1_555 1_555 1_555 87.10(10) yes
N7 V1 N8 1_555 1_555 1_555 78.4(2) yes
V1 O3 C9 1_555 1_555 1_555 128.3(3) no
V1 O4 C29 1_555 1_555 1_555 132.8(3) no
C10 O5 C11 1_555 1_555 1_555 115.9(4) no
C26 O6 C27 1_555 1_555 1_555 116.9(4) no
V1 N7 C17 1_555 1_555 1_555 125.4(3) no
V1 N7 C18 1_555 1_555 1_555 116.1(3) no
C17 N7 C18 1_555 1_555 1_555 118.5(4) no
V1 N8 C20 1_555 1_555 1_555 110.1(3) no
V1 N8 C21 1_555 1_555 1_555 129.0(3) no
C20 N8 C21 1_555 1_555 1_555 120.9(4) no
O3 C9 C10 1_555 1_555 1_555 118.4(4) no
O3 C9 C16 1_555 1_555 1_555 123.5(4) no
C10 C9 C16 1_555 1_555 1_555 118.1(4) no
O5 C10 C9 1_555 1_555 1_555 114.4(4) no
O5 C10 C13 1_555 1_555 1_555 124.9(4) no
C9 C10 C13 1_555 1_555 1_555 120.7(4) no
O5 C11 C12 1_555 1_555 1_555 108.3(4) no
O5 C11 H11A 1_555 1_555 1_555 110.2 no
O5 C11 H11B 1_555 1_555 1_555 110.1 no
C12 C11 H11A 1_555 1_555 1_555 109.6 no
C12 C11 H11B 1_555 1_555 1_555 109.3 no
H11A C11 H11B 1_555 1_555 1_555 109.4 no
C11 C12 H12A 1_555 1_555 1_555 109.7 no
C11 C12 H12B 1_555 1_555 1_555 109.8 no
C11 C12 H12C 1_555 1_555 1_555 109.5 no
H12A C12 H12B 1_555 1_555 1_555 109.3 no
H12A C12 H12C 1_555 1_555 1_555 109.0 no
H12B C12 H12C 1_555 1_555 1_555 109.5 no
C10 C13 C14 1_555 1_555 1_555 120.1(5) no
C10 C13 H13 1_555 1_555 1_555 119.9 no
C14 C13 H13 1_555 1_555 1_555 120.1 no
C13 C14 C15 1_555 1_555 1_555 120.6(5) no
C13 C14 H14 1_555 1_555 1_555 119.8 no
C15 C14 H14 1_555 1_555 1_555 119.5 no
C14 C15 C16 1_555 1_555 1_555 120.4(5) no
C14 C15 H15 1_555 1_555 1_555 120.5 no
C16 C15 H15 1_555 1_555 1_555 119.1 no
C9 C16 C15 1_555 1_555 1_555 120.0(5) no
C9 C16 C17 1_555 1_555 1_555 122.0(4) no
C15 C16 C17 1_555 1_555 1_555 117.9(5) no
N7 C17 C16 1_555 1_555 1_555 125.8(4) no
N7 C17 H17 1_555 1_555 1_555 116.5 no
C16 C17 H17 1_555 1_555 1_555 117.7 no
N7 C18 C19 1_555 1_555 1_555 110.9(5) no
N7 C18 C20 1_555 1_555 1_555 106.4(4) no
N7 C18 H18 1_555 1_555 1_555 109.7 no
C19 C18 C20 1_555 1_555 1_555 111.3(5) no
C19 C18 H18 1_555 1_555 1_555 109.5 no
C20 C18 H18 1_555 1_555 1_555 109.0 no
C18 C19 H19A 1_555 1_555 1_555 110.6 no
C18 C19 H19B 1_555 1_555 1_555 109.8 no
C18 C19 H19C 1_555 1_555 1_555 109.2 no
H19A C19 H19B 1_555 1_555 1_555 109.7 no
H19A C19 H19C 1_555 1_555 1_555 109.1 no
H19B C19 H19C 1_555 1_555 1_555 108.3 no
N8 C20 C18 1_555 1_555 1_555 107.1(4) no
N8 C20 H20A 1_555 1_555 1_555 110.4 no
N8 C20 H20B 1_555 1_555 1_555 109.5 no
C18 C20 H20A 1_555 1_555 1_555 110.2 no
C18 C20 H20B 1_555 1_555 1_555 109.5 no
H20A C20 H20B 1_555 1_555 1_555 109.9 no
N8 C21 C22 1_555 1_555 1_555 125.7(4) no
N8 C21 H21 1_555 1_555 1_555 117.2 no
C22 C21 H21 1_555 1_555 1_555 117.1 no
C21 C22 C23 1_555 1_555 1_555 119.4(4) no
C21 C22 C29 1_555 1_555 1_555 121.5(4) no
C23 C22 C29 1_555 1_555 1_555 119.0(4) no
C22 C23 C24 1_555 1_555 1_555 121.8(4) no
C22 C23 H23 1_555 1_555 1_555 119.5 no
C24 C23 H23 1_555 1_555 1_555 118.7 no
C23 C24 C25 1_555 1_555 1_555 119.8(5) no
C23 C24 H24 1_555 1_555 1_555 120.1 no
C25 C24 H24 1_555 1_555 1_555 120.1 no
C24 C25 C26 1_555 1_555 1_555 121.2(5) no
C24 C25 H25 1_555 1_555 1_555 119.1 no
C26 C25 H25 1_555 1_555 1_555 119.7 no
O6 C26 C25 1_555 1_555 1_555 119.4(4) no
O6 C26 C29 1_555 1_555 1_555 119.5(4) no
C25 C26 C29 1_555 1_555 1_555 120.9(4) no
O6 C27 C28 1_555 1_555 1_555 118.1(6) no
O6 C27 H27A 1_555 1_555 1_555 107.0 no
O6 C27 H27B 1_555 1_555 1_555 107.3 no
C28 C27 H27A 1_555 1_555 1_555 107.5 no
C28 C27 H27B 1_555 1_555 1_555 107.4 no
H27A C27 H27B 1_555 1_555 1_555 109.3 no
C27 C28 H28A 1_555 1_555 1_555 109.0 no
C27 C28 H28B 1_555 1_555 1_555 108.7 no
C27 C28 H28C 1_555 1_555 1_555 110.8 no
H28A C28 H28B 1_555 1_555 1_555 107.6 no
H28A C28 H28C 1_555 1_555 1_555 110.6 no
H28B C28 H28C 1_555 1_555 1_555 110.0 no
O4 C29 C22 1_555 1_555 1_555 123.5(4) no
O4 C29 C26 1_555 1_555 1_555 119.1(4) no
C22 C29 C26 1_555 1_555 1_555 117.4(4) no

loop_
_geom_bond_atom_site_label_1
_geom_bond_atom_site_label_2
_geom_bond_site_symmetry_1
_geom_bond_site_symmetry_2
_geom_bond_distance
_geom_bond_publ_flag
V1 O2 1_555 1_555 1.598(3) yes
V1 O3 1_555 1_555 1.938(3) yes
V1 O4 1_555 1_555 1.918(3) yes
V1 N7 1_555 1_555 2.066(4) yes
V1 N8 1_555 1_555 2.053(4) yes
O3 C9 1_555 1_555 1.319(5) no
O4 C29 1_555 1_555 1.309(5) no
O5 C10 1_555 1_555 1.378(5) no
O5 C11 1_555 1_555 1.425(6) no
O6 C26 1_555 1_555 1.377(5) no
O6 C27 1_555 1_555 1.411(8) no
N7 C17 1_555 1_555 1.272(6) no
N7 C18 1_555 1_555 1.505(6) no
N8 C20 1_555 1_555 1.483(6) no
N8 C21 1_555 1_555 1.256(6) no
C9 C10 1_555 1_555 1.425(6) no
C9 C16 1_555 1_555 1.397(6) no
C10 C13 1_555 1_555 1.378(7) no
C11 C12 1_555 1_555 1.490(8) no
C11 H11A 1_555 1_555 .949 no
C11 H11B 1_555 1_555 .952 no
C12 H12A 1_555 1_555 .954 no
C12 H12B 1_555 1_555 .948 no
C12 H12C 1_555 1_555 .951 no
C13 C14 1_555 1_555 1.398(8) no
C13 H13 1_555 1_555 .953 no
C14 C15 1_555 1_555 1.356(8) no
C14 H14 1_555 1_555 .949 no
C15 C16 1_555 1_555 1.422(7) no
C15 H15 1_555 1_555 .955 no
C16 C17 1_555 1_555 1.439(7) no
C17 H17 1_555 1_555 .953 no
C18 C19 1_555 1_555 1.479(8) no
C18 C20 1_555 1_555 1.520(9) no
C18 H18 1_555 1_555 .951 no
C19 H19A 1_555 1_555 .943 no
C19 H19B 1_555 1_555 .953 no
C19 H19C 1_555 1_555 .961 no
C20 H20A 1_555 1_555 .941 no
C20 H20B 1_555 1_555 .954 no
C21 C22 1_555 1_555 1.429(6) no
C21 H21 1_555 1_555 .954 no
C22 C23 1_555 1_555 1.411(7) no
C22 C29 1_555 1_555 1.430(5) no
C23 C24 1_555 1_555 1.354(8) no
C23 H23 1_555 1_555 .948 no
C24 C25 1_555 1_555 1.377(7) no
C24 H24 1_555 1_555 .950 no
C25 C26 1_555 1_555 1.379(6) no
C25 H25 1_555 1_555 .950 no
C26 C29 1_555 1_555 1.415(6) no
C27 C28 1_555 1_555 1.440(9) no
C27 H27A 1_555 1_555 .953 no
C27 H27B 1_555 1_555 .949 no
C28 H28A 1_555 1_555 .957 no
C28 H28B 1_555 1_555 .965 no
C28 H28C 1_555 1_555 .929 no

loop_
_geom_torsion_atom_site_label_1
_geom_torsion_atom_site_label_2
_geom_torsion_atom_site_label_3
_geom_torsion_atom_site_label_4
_geom_torsion_site_symmetry_1
_geom_torsion_site_symmetry_2
_geom_torsion_site_symmetry_3
_geom_torsion_site_symmetry_4
_geom_torsion
_geom_torsion_publ_flag
V1 O3 C9 C10 1_555 1_555 1_555 1_555 -155.4(3) no
V1 O3 C9 C16 1_555 1_555 1_555 1_555 24.1(5) no
V1 O4 C29 C22 1_555 1_555 1_555 1_555 -4.1(6) no
V1 O4 C29 C26 1_555 1_555 1_555 1_555 177.3(3) no
V1 N7 C17 C16 1_555 1_555 1_555 1_555 -8.5(7) no
V1 N7 C18 C19 1_555 1_555 1_555 1_555 103.2(5) yes
V1 N7 C18 C20 1_555 1_555 1_555 1_555 -18.0(5) no
V1 N8 C20 C18 1_555 1_555 1_555 1_555 -51.2(4) no
V1 N8 C21 C22 1_555 1_555 1_555 1_555 0.8(7) no
O2 V1 O3 C9 1_555 1_555 1_555 1_555 76.4(3) no
O2 V1 O4 C29 1_555 1_555 1_555 1_555 -98.5(4) no
O2 V1 N7 C17 1_555 1_555 1_555 1_555 -83.3(4) no
O2 V1 N7 C18 1_555 1_555 1_555 1_555 94.8(4) no
O2 V1 N8 C20 1_555 1_555 1_555 1_555 -73.9(3) no
O2 V1 N8 C21 1_555 1_555 1_555 1_555 105.9(4) no
O3 V1 O4 C29 1_555 1_555 1_555 1_555 154.3(4) no
O3 V1 N7 C17 1_555 1_555 1_555 1_555 23.6(4) no
O3 V1 N7 C18 1_555 1_555 1_555 1_555 -158.3(3) no
O3 V1 N8 C20 1_555 1_555 1_555 1_555 96.1(4) no
O3 V1 N8 C21 1_555 1_555 1_555 1_555 -84.0(5) no
O3 C9 C10 O5 1_555 1_555 1_555 1_555 0.1(6) no
O3 C9 C10 C13 1_555 1_555 1_555 1_555 -179.2(4) no
O3 C9 C16 C15 1_555 1_555 1_555 1_555 179.5(4) no
O3 C9 C16 C17 1_555 1_555 1_555 1_555 3.7(7) no
O4 V1 O3 C9 1_555 1_555 1_555 1_555 -173.2(3) no
O4 V1 N7 C17 1_555 1_555 1_555 1_555 104.4(4) no
O4 V1 N7 C18 1_555 1_555 1_555 1_555 -77.5(4) no
O4 V1 N8 C20 1_555 1_555 1_555 1_555 175.7(3) no
O4 V1 N8 C21 1_555 1_555 1_555 1_555 -4.5(4) no
O4 C29 C22 C21 1_555 1_555 1_555 1_555 -2.2(6) no
O4 C29 C22 C23 1_555 1_555 1_555 1_555 -179.2(4) no
O4 C29 C26 O6 1_555 1_555 1_555 1_555 -6.3(6) no
O4 C29 C26 C25 1_555 1_555 1_555 1_555 178.9(4) no
O5 C10 C9 C16 1_555 1_555 1_555 1_555 -179.4(4) no
O5 C10 C13 C14 1_555 1_555 1_555 1_555 179.1(5) no
O6 C26 C25 C24 1_555 1_555 1_555 1_555 -174.3(4) no
O6 C26 C29 C22 1_555 1_555 1_555 1_555 174.9(4) no
N7 V1 O3 C9 1_555 1_555 1_555 1_555 -31.6(3) no
N7 V1 O4 C29 1_555 1_555 1_555 1_555 73.7(4) no
N7 V1 N8 C20 1_555 1_555 1_555 1_555 32.0(3) no
N7 V1 N8 C21 1_555 1_555 1_555 1_555 -148.1(4) no
N7 C17 C16 C9 1_555 1_555 1_555 1_555 -10.9(7) no
N7 C17 C16 C15 1_555 1_555 1_555 1_555 173.2(5) no
N7 C18 C20 N8 1_555 1_555 1_555 1_555 43.1(5) no
N8 V1 O3 C9 1_555 1_555 1_555 1_555 -93.6(4) no
N8 V1 O4 C29 1_555 1_555 1_555 1_555 6.1(4) no
N8 V1 N7 C17 1_555 1_555 1_555 1_555 174.8(4) no
N8 V1 N7 C18 1_555 1_555 1_555 1_555 -7.1(3) no
N8 C20 C18 C19 1_555 1_555 1_555 1_555 -77.9(5) no
N8 C21 C22 C23 1_555 1_555 1_555 1_555 -179.4(4) no
N8 C21 C22 C29 1_555 1_555 1_555 1_555 3.6(7) no
C9 C10 O5 C11 1_555 1_555 1_555 1_555 168.6(4) no
C9 C10 C13 C14 1_555 1_555 1_555 1_555 -1.7(8) no
C9 C16 C15 C14 1_555 1_555 1_555 1_555 1.1(8) no
C10 O5 C11 C12 1_555 1_555 1_555 1_555 -173.7(4) yes
C10 C9 C16 C15 1_555 1_555 1_555 1_555 -1.0(6) no
C10 C9 C16 C17 1_555 1_555 1_555 1_555 -176.8(4) no
C10 C13 C14 C15 1_555 1_555 1_555 1_555 1.7(9) no
C11 O5 C10 C13 1_555 1_555 1_555 1_555 -12.2(7) no
C13 C10 C9 C16 1_555 1_555 1_555 1_555 1.3(7) no
C13 C14 C15 C16 1_555 1_555 1_555 1_555 -1.4(9) no
C14 C15 C16 C17 1_555 1_555 1_555 1_555 177.1(5) no
C16 C17 N7 C18 1_555 1_555 1_555 1_555 173.5(4) no
C17 N7 C18 C19 1_555 1_555 1_555 1_555 -78.6(6) no
C17 N7 C18 C20 1_555 1_555 1_555 1_555 160.2(5) no
C18 C20 N8 C21 1_555 1_555 1_555 1_555 128.9(5) no
C20 N8 C21 C22 1_555 1_555 1_555 1_555 -179.3(4) no
C21 C22 C23 C24 1_555 1_555 1_555 1_555 -176.8(5) no
C21 C22 C29 C26 1_555 1_555 1_555 1_555 176.5(4) no
C22 C23 C24 C25 1_555 1_555 1_555 1_555 0.4(8) no
C22 C29 C26 C25 1_555 1_555 1_555 1_555 0.2(6) no
C23 C22 C29 C26 1_555 1_555 1_555 1_555 -0.5(6) no
C23 C24 C25 C26 1_555 1_555 1_555 1_555 -0.7(8) no
C24 C23 C22 C29 1_555 1_555 1_555 1_555 0.2(7) no
C24 C25 C26 C29 1_555 1_555 1_555 1_555 0.4(7) no
C25 C26 O6 C27 1_555 1_555 1_555 1_555 -114.0(5) no
C26 O6 C27 C28 1_555 1_555 1_555 1_555 63.1(7) yes
C27 O6 C26 C29 1_555 1_555 1_555 1_555 71.2(6) no
